data_7014428
loop_
_publ_author_name
'Jiang, Yanfeng'
'Blacque, Olivier'
'Berke, Heinz'

_publ_section_title
;
 Probing the catalytic potential of chloro nitrosyl rhenium(i)
 complexes
;
_journal_issue 11
_journal_name_full 'Dalton Transactions'
_journal_page_first 2578
_journal_paper_doi 10.1039/c0dt00842g
_journal_volume 40
_journal_year 2011
_chemical_absolute_configuration und
_chemical_formula_moiety 'C38 H69 Cl2 N2 O P2 Re'
_chemical_formula_sum 'C38 H69 Cl2 N2 O P2 Re'
_chemical_formula_weight 889
_chemical_name_systematic
;
(Acetonitrile)(dichloro)(nitrosyl)bis(tricyclohexylphosphane)rhenium(I)
;
_space_group_IT_number 4
_symmetry_cell_setting monoclinic
_symmetry_space_group_name_Hall 'P 2yb'
_symmetry_space_group_name_H-M 'P 1 21 1'
_atom_sites_solution_hydrogens geom
_atom_sites_solution_primary direct
_atom_sites_solution_secondary difmap
_cell_angle_alpha 90
_cell_angle_beta 95.074(1)
_cell_angle_gamma 90
_cell_formula_units_Z 2
_cell_length_a 9.5051(1)
_cell_length_b 16.2268(1)
_cell_length_c 13.0872(1)
_cell_measurement_reflns_used 40511
_cell_measurement_temperature 183(2)
_cell_measurement_theta_max 37.56
_cell_measurement_theta_min 2.48
_cell_volume 2010.63(3)
_computing_cell_refinement
;
CrysAlisPro, Oxford Diffraction Ltd.,
Version 1.171.32.4
;
_computing_data_collection
;
CrysAlisPro, Oxford Diffraction Ltd.,
Version 1.171.32.4
;
_computing_data_reduction
;
CrysAlisPro, Oxford Diffraction Ltd.,
Version 1.171.32.4
;
_computing_molecular_graphics
; ORTEP-3 for Windows, Version 2.01.
Farrugia, L. J. (1997). J. Appl. Cryst. 30, 565.
;
_computing_publication_material
; WinGX -- An integrated system of Windows programs for the solution,
refinment and analysis of single crystal X-ray diffraction data,
Version 1.80.00.
Farrugia, L. J. (1999). J. Appl. Cryst. 32, 837-838.
SHELXL97. Program for crystal structure refinement.
Sheldrick, G.M. (2008). Acta Cryst. A64, 112-122.
PLATON for Windows, Version 1.12.
Spek, A. L. (2003). J. Appl. Cryst. 36, 7-13.
;
_computing_structure_refinement
; SHELXL97. Program for crystal structure refinement.
Sheldrick, G.M. (2008). Acta Cryst. A64, 112-122.
;
_computing_structure_solution
; SHELXS97. Program for Crystal Structure solution.
Sheldrick, G.M. (2008). Acta Cryst. A64, 112-122.
;
_diffrn_ambient_temperature 183(2)
_diffrn_detector_area_resol_mean 10.4498
_diffrn_measured_fraction_theta_full 1
_diffrn_measured_fraction_theta_max 1
_diffrn_measurement_device_type
; Oxford Diffraction (2007). Oxford Diffraction Ltd.,
Xcalibur CCD system
;
_diffrn_measurement_method 'omega and phi scans'
_diffrn_radiation_monochromator graphite
_diffrn_radiation_type MoK\a
_diffrn_radiation_wavelength 0.71073
_diffrn_reflns_av_R_equivalents 0.031
_diffrn_reflns_av_unetI/netI 0.028
_diffrn_reflns_limit_h_max 14
_diffrn_reflns_limit_h_min -14
_diffrn_reflns_limit_k_max 24
_diffrn_reflns_limit_k_min -24
_diffrn_reflns_limit_l_max 19
_diffrn_reflns_limit_l_min -20
_diffrn_reflns_number 63043
_diffrn_reflns_theta_full 33.14
_diffrn_reflns_theta_max 33.14
_diffrn_reflns_theta_min 2.49
_diffrn_standards_decay_% 0
_diffrn_standards_interval_count 50
_diffrn_standards_interval_time 50
_diffrn_standards_number 2
_exptl_absorpt_coefficient_mu 3.265
_exptl_absorpt_correction_T_max 0.538
_exptl_absorpt_correction_T_min 0.423
_exptl_absorpt_correction_type multi-scan
_exptl_absorpt_process_details
;
CrysAlis Software system, Oxford Diffraction Ltd.,
Version 1.171.32.4
Empirical absorption correction using spherical harmonics,
implemented in SCALE3 ABSPACK scaling algorithm.
;
_exptl_crystal_colour orange
_exptl_crystal_density_diffrn 1.468
_exptl_crystal_density_method 'not measured'
_exptl_crystal_description parallelepiped
_exptl_crystal_F_000 916
_exptl_crystal_size_max 0.35
_exptl_crystal_size_mid 0.25
_exptl_crystal_size_min 0.20
_refine_diff_density_max 1.974
_refine_diff_density_min -1.35
_refine_diff_density_rms 0.108
_refine_ls_abs_structure_details 'Flack H D (1983), Acta Cryst. A39, 876-881: 7417 Friedel pairs'
_refine_ls_abs_structure_Flack 0.521(6)
_refine_ls_extinction_method none
_refine_ls_goodness_of_fit_ref 1.036
_refine_ls_hydrogen_treatment constr
_refine_ls_matrix_type full
_refine_ls_number_parameters 428
_refine_ls_number_reflns 15310
_refine_ls_number_restraints 3
_refine_ls_restrained_S_all 1.043
_refine_ls_R_factor_all 0.0351
_refine_ls_R_factor_gt 0.0296
_refine_ls_shift/su_max 0.001
_refine_ls_shift/su_mean 0
_refine_ls_structure_factor_coef Fsqd
_refine_ls_weighting_details 'w=1/[\s^2^(Fo^2^)+(0.0175P)^2^+4.7280P] where P=(Fo^2^+2Fc^2^)/3'
_refine_ls_weighting_scheme calc
_refine_ls_wR_factor_gt 0.0635
_refine_ls_wR_factor_ref 0.0658
_reflns_number_gt 13893
_reflns_number_total 15310
_reflns_threshold_expression >2sigma(I)
_cod_data_source_file C0DT00842G.TXT
_cod_data_source_block 3a
_cod_original_sg_symbol_H-M 'P 21'
_cod_database_code 7014428

loop_
_symmetry_equiv_pos_as_xyz
'x, y, z'
'-x, y+1/2, -z'

loop_
_atom_site_label
_atom_site_type_symbol
_atom_site_fract_x
_atom_site_fract_y
_atom_site_fract_z
_atom_site_U_iso_or_equiv
_atom_site_adp_type
_atom_site_occupancy
_atom_site_symmetry_multiplicity
_atom_site_calc_flag
_atom_site_refinement_flags
_atom_site_disorder_assembly
_atom_site_disorder_group
Re1 Re 0.506772(12) 0.04678(4) 0.247142(10) 0.01717(3) Uani 1 1 d D . .
P1 P 0.53989(9) 0.14507(6) 0.39502(7) 0.01557(16) Uani 1 1 d . A .
P2 P 0.46340(9) -0.04706(6) 0.09481(7) 0.01734(17) Uani 1 1 d . A .
Cl1 Cl 0.26916(10) 0.01605(7) 0.28795(9) 0.0327(2) Uani 1 1 d . A .
N2 N 0.7091(2) 0.0738(2) 0.2050(2) 0.0259(7) Uani 1 1 d D A .
C1 C 0.8224(3) 0.0884(3) 0.1866(3) 0.0357(9) Uani 1 1 d D . .
C2 C 0.9618(5) 0.1101(4) 0.1665(4) 0.0468(12) Uani 1 1 d . A .
H2A H 0.976 0.168 0.1784 0.061 Uiso 1 1 calc R . .
H2B H 0.9755 0.0975 0.0964 0.061 Uiso 1 1 calc R . .
H2C H 1.0281 0.0794 0.2111 0.061 Uiso 1 1 calc R . .
Cl21 Cl 0.42482(15) 0.16613(9) 0.14925(10) 0.0241(2) Uani 0.747(3) 1 d P A 1
N11 N 0.5837(5) -0.0370(3) 0.3181(4) 0.0236(7) Uani 0.747(3) 1 d P A 1
O11 O 0.6423(6) -0.0918(3) 0.3642(4) 0.0349(8) Uani 0.747(3) 1 d P A 1
Cl22 Cl 0.5926(5) -0.0703(3) 0.3414(4) 0.0241(2) Uani 0.253(3) 1 d P A 2
N12 N 0.4263(15) 0.1305(10) 0.1805(11) 0.0236(7) Uani 0.253(3) 1 d P A 2
O12 O 0.3715(16) 0.1886(10) 0.1277(11) 0.0349(8) Uani 0.253(3) 1 d P A 2
C3 C 0.6504(4) 0.1045(2) 0.5080(3) 0.0189(6) Uani 1 1 d . . .
H3 H 0.661 0.1493 0.5583 0.025 Uiso 1 1 calc R A .
C4 C 0.8001(4) 0.0812(3) 0.4820(3) 0.0256(8) Uani 1 1 d . A .
H4A H 0.7947 0.0361 0.4331 0.033 Uiso 1 1 calc R . .
H4B H 0.8433 0.1279 0.4508 0.033 Uiso 1 1 calc R . .
C5 C 0.8906(4) 0.0554(6) 0.5791(3) 0.0324(13) Uani 1 1 d . . .
H5A H 0.9 0.1015 0.6265 0.042 Uiso 1 1 calc R A .
H5B H 0.9843 0.0403 0.5617 0.042 Uiso 1 1 calc R . .
C6 C 0.8235(5) -0.0179(3) 0.6309(4) 0.0390(11) Uani 1 1 d . A .
H6A H 0.8802 -0.032 0.6937 0.051 Uiso 1 1 calc R . .
H6B H 0.8209 -0.0653 0.5857 0.051 Uiso 1 1 calc R . .
C7 C 0.6720(4) 0.0039(3) 0.6556(3) 0.0313(9) Uani 1 1 d . . .
H7A H 0.6285 -0.0441 0.6838 0.041 Uiso 1 1 calc R A .
H7B H 0.6759 0.0472 0.707 0.041 Uiso 1 1 calc R . .
C8 C 0.5819(4) 0.0328(3) 0.5600(3) 0.0256(11) Uani 1 1 d . A .
H8A H 0.5683 -0.0127 0.5121 0.033 Uiso 1 1 calc R . .
H8B H 0.4898 0.0496 0.5789 0.033 Uiso 1 1 calc R . .
C9 C 0.6161(4) 0.2498(3) 0.3706(3) 0.0268(8) Uani 1 1 d . . .
H9 H 0.5342 0.2823 0.3436 0.035 Uiso 1 1 calc R A .
C10 C 0.6727(5) 0.2964(3) 0.4670(3) 0.0279(8) Uani 1 1 d . A .
H10A H 0.6008 0.2974 0.5152 0.036 Uiso 1 1 calc R . .
H10B H 0.7542 0.2674 0.4992 0.036 Uiso 1 1 calc R . .
C11 C 0.7150(6) 0.3845(3) 0.4435(4) 0.0417(12) Uani 1 1 d . . .
H11A H 0.6302 0.4162 0.4242 0.054 Uiso 1 1 calc R A .
H11B H 0.761 0.4089 0.5053 0.054 Uiso 1 1 calc R . .
C12 C 0.8091(5) 0.3908(3) 0.3619(4) 0.0364(9) Uani 1 1 d . A .
H12A H 0.9007 0.3685 0.386 0.047 Uiso 1 1 calc R . .
H12B H 0.8219 0.4485 0.3454 0.047 Uiso 1 1 calc R . .
C13 C 0.7525(5) 0.3448(3) 0.2643(4) 0.0330(9) Uani 1 1 d . . .
H13A H 0.8234 0.3454 0.2154 0.043 Uiso 1 1 calc R A .
H13B H 0.6692 0.3727 0.2334 0.043 Uiso 1 1 calc R . .
C14 C 0.7148(4) 0.2546(2) 0.2885(3) 0.0287(7) Uani 1 1 d . A .
H14A H 0.6715 0.2286 0.2268 0.037 Uiso 1 1 calc R . .
H14B H 0.8006 0.2246 0.3101 0.037 Uiso 1 1 calc R . .
C15 C 0.3696(4) 0.1691(2) 0.4487(3) 0.0198(7) Uani 1 1 d . . .
H15 H 0.3239 0.1157 0.4566 0.026 Uiso 1 1 calc R A .
C16 C 0.3767(4) 0.2099(3) 0.5568(3) 0.0252(8) Uani 1 1 d . A .
H16A H 0.4416 0.1795 0.6043 0.033 Uiso 1 1 calc R . .
H16B H 0.4109 0.266 0.553 0.033 Uiso 1 1 calc R . .
C17 C 0.2293(5) 0.2096(3) 0.5946(4) 0.0341(11) Uani 1 1 d . . .
H17A H 0.1997 0.153 0.6034 0.044 Uiso 1 1 calc R A .
H17B H 0.2332 0.2363 0.6611 0.044 Uiso 1 1 calc R . .
C18 C 0.1215(4) 0.2526(3) 0.5225(4) 0.0344(10) Uani 1 1 d . A .
H18A H 0.1424 0.3111 0.5219 0.045 Uiso 1 1 calc R . .
H18B H 0.0286 0.2457 0.5466 0.045 Uiso 1 1 calc R . .
C19 C 0.1207(4) 0.2183(4) 0.4132(4) 0.0350(10) Uani 1 1 d . . .
H19A H 0.0843 0.1624 0.4119 0.045 Uiso 1 1 calc R A .
H19B H 0.0579 0.2514 0.3674 0.045 Uiso 1 1 calc R . .
C20 C 0.2670(4) 0.2182(3) 0.3751(3) 0.0264(8) Uani 1 1 d . A .
H20A H 0.3005 0.2744 0.3702 0.034 Uiso 1 1 calc R . .
H20B H 0.2627 0.1938 0.3072 0.034 Uiso 1 1 calc R . .
C21 C 0.6314(4) -0.0754(2) 0.0398(3) 0.0196(7) Uani 1 1 d . . .
H21 H 0.6812 -0.0231 0.0328 0.025 Uiso 1 1 calc R A .
C22 C 0.7293(4) -0.1268(3) 0.1139(3) 0.0306(9) Uani 1 1 d . A .
H22A H 0.6912 -0.182 0.1191 0.04 Uiso 1 1 calc R . .
H22B H 0.7354 -0.102 0.1816 0.04 Uiso 1 1 calc R . .
C23 C 0.8769(5) -0.1314(4) 0.0757(4) 0.0437(13) Uani 1 1 d . . .
H23A H 0.9179 -0.0766 0.077 0.057 Uiso 1 1 calc R A .
H23B H 0.9367 -0.166 0.1217 0.057 Uiso 1 1 calc R . .
C24 C 0.8736(5) -0.1658(4) -0.0324(4) 0.0419(12) Uani 1 1 d . A .
H24A H 0.8437 -0.223 -0.0323 0.055 Uiso 1 1 calc R . .
H24B H 0.9679 -0.1639 -0.0552 0.055 Uiso 1 1 calc R . .
C25 C 0.7732(5) -0.1171(3) -0.1066(3) 0.0308(9) Uani 1 1 d . . .
H25A H 0.768 -0.1426 -0.1739 0.04 Uiso 1 1 calc R A .
H25B H 0.8084 -0.0614 -0.1128 0.04 Uiso 1 1 calc R . .
C26 C 0.6231(4) -0.1145(3) -0.0673(3) 0.0267(8) Uani 1 1 d . A .
H26A H 0.56 -0.0826 -0.1143 0.035 Uiso 1 1 calc R . .
H26B H 0.5858 -0.17 -0.0644 0.035 Uiso 1 1 calc R . .
C27 C 0.3621(5) -0.1420(3) 0.1188(3) 0.0278(8) Uani 1 1 d . . .
H27 H 0.2652 -0.1212 0.1183 0.036 Uiso 1 1 calc R A .
C28 C 0.3493(5) -0.2058(3) 0.0334(3) 0.0316(9) Uani 1 1 d . A .
H28A H 0.3219 -0.1785 -0.0312 0.041 Uiso 1 1 calc R . .
H28B H 0.4408 -0.2312 0.0282 0.041 Uiso 1 1 calc R . .
C29 C 0.2431(6) -0.2720(3) 0.0508(4) 0.0453(13) Uani 1 1 d . . .
H29A H 0.1492 -0.2485 0.0397 0.059 Uiso 1 1 calc R A .
H29B H 0.2505 -0.3149 0 0.059 Uiso 1 1 calc R . .
C30 C 0.2590(5) -0.3106(3) 0.1553(4) 0.0384(10) Uani 1 1 d . A .
H30A H 0.3434 -0.3445 0.1619 0.05 Uiso 1 1 calc R . .
H30B H 0.1784 -0.3458 0.1639 0.05 Uiso 1 1 calc R . .
C31 C 0.2694(5) -0.2452(3) 0.2378(3) 0.0332(9) Uani 1 1 d . . .
H31A H 0.2886 -0.2714 0.3041 0.043 Uiso 1 1 calc R A .
H31B H 0.1793 -0.2171 0.2375 0.043 Uiso 1 1 calc R . .
C32 C 0.3853(5) -0.1815(3) 0.2232(3) 0.0363(9) Uani 1 1 d . A .
H32A H 0.3846 -0.1395 0.2758 0.047 Uiso 1 1 calc R . .
H32B H 0.4769 -0.2084 0.2301 0.047 Uiso 1 1 calc R . .
C33 C 0.3544(4) -0.0054(3) -0.0184(3) 0.0214(7) Uani 1 1 d . . .
H33 H 0.3408 -0.051 -0.0674 0.028 Uiso 1 1 calc R A .
C34 C 0.4259(4) 0.0641(2) -0.0745(3) 0.0243(9) Uani 1 1 d . A .
H34A H 0.5181 0.0459 -0.0917 0.032 Uiso 1 1 calc R . .
H34B H 0.4391 0.1116 -0.0298 0.032 Uiso 1 1 calc R . .
C35 C 0.3352(5) 0.0884(3) -0.1730(4) 0.0353(10) Uani 1 1 d . . .
H35A H 0.3797 0.1338 -0.206 0.046 Uiso 1 1 calc R A .
H35B H 0.3288 0.0421 -0.2202 0.046 Uiso 1 1 calc R . .
C36 C 0.1870(5) 0.1137(4) -0.1489(4) 0.0424(12) Uani 1 1 d . A .
H36A H 0.1929 0.1635 -0.1076 0.055 Uiso 1 1 calc R . .
H36B H 0.1303 0.1259 -0.2123 0.055 Uiso 1 1 calc R . .
C37 C 0.1167(3) 0.0474(8) -0.0924(3) 0.0348(8) Uani 1 1 d . . .
H37A H 0.1006 -0.0002 -0.1368 0.045 Uiso 1 1 calc R A .
H37B H 0.0256 0.067 -0.0746 0.045 Uiso 1 1 calc R . .
C38 C 0.2064(4) 0.0215(3) 0.0058(3) 0.0278(8) Uani 1 1 d . A .
H38A H 0.2141 0.0673 0.0535 0.036 Uiso 1 1 calc R . .
H38B H 0.1603 -0.0237 0.0381 0.036 Uiso 1 1 calc R . .

loop_
_atom_site_aniso_label
_atom_site_aniso_U_11
_atom_site_aniso_U_22
_atom_site_aniso_U_33
_atom_site_aniso_U_23
_atom_site_aniso_U_13
_atom_site_aniso_U_12
Re1 0.01825(4) 0.01597(4) 0.01692(4) 0.00119(7) -0.00048(3) -0.00203(9)
P1 0.0144(3) 0.0165(4) 0.0161(4) -0.0023(3) 0.0027(3) -0.0015(3)
P2 0.0184(4) 0.0171(4) 0.0167(4) 0.0003(3) 0.0024(3) 0.0000(3)
Cl1 0.0276(4) 0.0313(5) 0.0386(5) -0.0053(4) 0.0002(4) -0.0023(3)
N2 0.053(2) 0.0158(13) 0.0087(11) -0.0022(10) 0.0027(12) 0.0090(13)
C1 0.038(2) 0.036(2) 0.032(2) -0.0049(16) -0.0068(17) 0.0085(17)
C2 0.028(2) 0.061(3) 0.052(3) -0.004(2) 0.0067(19) -0.002(2)
Cl21 0.0313(6) 0.0202(5) 0.0202(5) 0.0011(4) -0.0009(4) 0.0042(4)
N11 0.0351(19) 0.0160(15) 0.0199(16) 0.0007(13) 0.0039(13) -0.0054(14)
O11 0.044(2) 0.0306(18) 0.0282(18) -0.0030(14) -0.0088(16) 0.0125(16)
Cl22 0.0313(6) 0.0202(5) 0.0202(5) 0.0011(4) -0.0009(4) 0.0042(4)
N12 0.0351(19) 0.0160(15) 0.0199(16) 0.0007(13) 0.0039(13) -0.0054(14)
O12 0.044(2) 0.0306(18) 0.0282(18) -0.0030(14) -0.0088(16) 0.0125(16)
C3 0.0176(14) 0.0181(17) 0.0208(16) -0.0013(13) 0.0003(12) -0.0001(12)
C4 0.0148(14) 0.033(2) 0.0292(19) 0.0010(15) 0.0009(13) 0.0029(13)
C5 0.0191(13) 0.034(4) 0.043(2) 0.008(2) -0.0050(13) 0.0006(18)
C6 0.031(2) 0.039(3) 0.046(3) 0.012(2) -0.0012(19) 0.0087(18)
C7 0.0324(19) 0.033(2) 0.0280(19) 0.0071(17) -0.0015(16) -0.0003(16)
C8 0.0182(12) 0.032(3) 0.0259(15) 0.0019(15) 0.0009(11) 0.0016(14)
C9 0.0331(18) 0.0210(18) 0.0262(18) -0.0022(14) 0.0023(15) -0.0089(14)
C10 0.0310(18) 0.029(2) 0.0239(18) -0.0049(16) 0.0059(15) -0.0082(15)
C11 0.052(3) 0.025(2) 0.049(3) -0.013(2) 0.009(2) -0.012(2)
C12 0.042(2) 0.0209(18) 0.045(3) -0.0020(17) -0.004(2) -0.0078(16)
C13 0.044(2) 0.024(2) 0.031(2) 0.0072(16) 0.0026(18) -0.0101(17)
C14 0.0349(19) 0.0250(17) 0.0262(17) 0.0002(14) 0.0023(14) -0.0034(14)
C15 0.0190(14) 0.0186(16) 0.0227(16) -0.0022(13) 0.0065(12) 0.0022(12)
C16 0.0222(17) 0.029(2) 0.0252(18) -0.0058(15) 0.0045(14) 0.0006(14)
C17 0.029(2) 0.041(3) 0.036(2) -0.006(2) 0.0255(19) -0.0029(18)
C18 0.0224(17) 0.044(3) 0.037(2) -0.003(2) 0.0068(16) 0.0094(16)
C19 0.0219(17) 0.049(3) 0.034(2) -0.004(2) 0.0011(15) 0.0103(17)
C20 0.0237(16) 0.032(2) 0.0235(18) 0.0022(15) 0.0032(14) 0.0105(15)
C21 0.0199(14) 0.0221(18) 0.0167(15) 0.0012(13) 0.0020(12) 0.0040(12)
C22 0.0301(19) 0.040(3) 0.0224(18) 0.0010(17) 0.0045(15) 0.0118(17)
C23 0.027(2) 0.066(4) 0.038(2) 0.000(2) 0.0019(18) 0.020(2)
C24 0.034(2) 0.052(3) 0.042(3) -0.002(2) 0.013(2) 0.016(2)
C25 0.033(2) 0.040(3) 0.0195(17) 0.0040(17) -0.0016(15) 0.0137(18)
C26 0.0284(18) 0.029(2) 0.0231(18) -0.0044(15) 0.0076(15) 0.0022(15)
C27 0.040(2) 0.0241(19) 0.0196(16) -0.0002(14) 0.0051(15) -0.0110(16)
C28 0.048(2) 0.024(2) 0.0235(18) -0.0076(16) 0.0066(17) -0.0113(17)
C29 0.067(3) 0.031(2) 0.036(2) -0.0025(19) -0.004(2) -0.024(2)
C30 0.043(2) 0.026(2) 0.046(3) 0.0053(18) 0.005(2) -0.0037(17)
C31 0.039(2) 0.034(2) 0.026(2) 0.0075(17) 0.0027(17) -0.0078(18)
C32 0.053(3) 0.0251(18) 0.0300(19) 0.0045(15) -0.0038(18) -0.0053(17)
C33 0.0190(14) 0.0224(18) 0.0225(17) 0.0006(14) 0.0003(13) -0.0012(12)
C34 0.0256(15) 0.021(3) 0.0270(17) 0.0013(13) 0.0036(13) -0.0031(12)
C35 0.036(2) 0.037(3) 0.033(2) 0.0132(19) 0.0007(17) 0.0043(18)
C36 0.034(2) 0.043(3) 0.049(3) 0.016(2) -0.001(2) 0.0088(19)
C37 0.0236(13) 0.042(2) 0.0372(18) 0.005(4) -0.0054(12) 0.007(3)
C38 0.0224(15) 0.030(2) 0.0310(19) -0.0016(15) 0.0023(14) -0.0004(13)

loop_
_atom_type_symbol
_atom_type_description
_atom_type_scat_dispersion_real
_atom_type_scat_dispersion_imag
_atom_type_scat_source
C C 0.0033 0.0016 'International Tables Vol C Tables 4.2.6.8 and 6.1.1.4'
H H 0 0 'International Tables Vol C Tables 4.2.6.8 and 6.1.1.4'
N N 0.0061 0.0033 'International Tables Vol C Tables 4.2.6.8 and 6.1.1.4'
O O 0.0106 0.006 'International Tables Vol C Tables 4.2.6.8 and 6.1.1.4'
P P 0.1023 0.0942 'International Tables Vol C Tables 4.2.6.8 and 6.1.1.4'
Cl Cl 0.1484 0.1585 'International Tables Vol C Tables 4.2.6.8 and 6.1.1.4'
Re Re -1.0185 7.231 'International Tables Vol C Tables 4.2.6.8 and 6.1.1.4'

loop_
_geom_angle_atom_site_label_1
_geom_angle_atom_site_label_2
_geom_angle_atom_site_label_3
_geom_angle
_geom_angle_site_symmetry_1
_geom_angle_site_symmetry_3
_geom_angle_publ_flag
N12 Re1 N11 177.8(5) . . ?
N12 Re1 N2 94.4(4) . . ?
N11 Re1 N2 87.31(17) . . ?
N12 Re1 Cl22 174.2(5) . . ?
N11 Re1 Cl22 4.4(2) . . ?
N2 Re1 Cl22 91.34(14) . . ?
N12 Re1 Cl21 7.1(4) . . ?
N11 Re1 Cl21 174.43(15) . . ?
N2 Re1 Cl21 87.29(10) . . ?
Cl22 Re1 Cl21 178.59(12) . . ?
N12 Re1 Cl1 84.0(4) . . ?
N11 Re1 Cl1 94.37(15) . . ?
N2 Re1 Cl1 177.46(10) . . ?
Cl22 Re1 Cl1 90.29(11) . . ?
Cl21 Re1 Cl1 91.08(5) . . ?
N12 Re1 P1 84.8(5) . . ?
N11 Re1 P1 93.79(15) . . ?
N2 Re1 P1 90.84(9) . . ?
Cl22 Re1 P1 95.40(10) . . ?
Cl21 Re1 P1 84.94(5) . . ?
Cl1 Re1 P1 90.95(3) . . ?
N12 Re1 P2 92.4(5) . . ?
N11 Re1 P2 88.96(16) . . ?
N2 Re1 P2 90.45(9) . . ?
Cl22 Re1 P2 87.26(12) . . ?
Cl21 Re1 P2 92.44(4) . . ?
Cl1 Re1 P2 87.67(4) . . ?
P1 Re1 P2 177.02(5) . . ?
C3 P1 C15 102.93(17) . . ?
C3 P1 C9 104.81(18) . . ?
C15 P1 C9 103.57(18) . . ?
C3 P1 Re1 114.37(13) . . ?
C15 P1 Re1 111.76(13) . . ?
C9 P1 Re1 117.81(13) . . ?
C33 P2 C27 100.09(19) . . ?
C33 P2 C21 102.57(16) . . ?
C27 P2 C21 109.6(2) . . ?
C33 P2 Re1 116.92(14) . . ?
C27 P2 Re1 114.79(13) . . ?
C21 P2 Re1 111.70(13) . . ?
C1 N2 Re1 176.8(3) . . ?
N2 C1 C2 177.2(5) . . ?
C1 C2 H2A 109.5 . . ?
C1 C2 H2B 109.5 . . ?
H2A C2 H2B 109.5 . . ?
C1 C2 H2C 109.5 . . ?
H2A C2 H2C 109.5 . . ?
H2B C2 H2C 109.5 . . ?
O11 N11 Re1 176.4(5) . . ?
O12 N12 Re1 176.3(12) . . ?
C8 C3 C4 110.6(3) . . ?
C8 C3 P1 113.1(2) . . ?
C4 C3 P1 112.4(3) . . ?
C8 C3 H3 106.8 . . ?
C4 C3 H3 106.8 . . ?
P1 C3 H3 106.8 . . ?
C5 C4 C3 110.3(3) . . ?
C5 C4 H4A 109.6 . . ?
C3 C4 H4A 109.6 . . ?
C5 C4 H4B 109.6 . . ?
C3 C4 H4B 109.6 . . ?
H4A C4 H4B 108.1 . . ?
C4 C5 C6 110.7(4) . . ?
C4 C5 H5A 109.5 . . ?
C6 C5 H5A 109.5 . . ?
C4 C5 H5B 109.5 . . ?
C6 C5 H5B 109.5 . . ?
H5A C5 H5B 108.1 . . ?
C5 C6 C7 110.3(4) . . ?
C5 C6 H6A 109.6 . . ?
C7 C6 H6A 109.6 . . ?
C5 C6 H6B 109.6 . . ?
C7 C6 H6B 109.6 . . ?
H6A C6 H6B 108.1 . . ?
C8 C7 C6 111.4(4) . . ?
C8 C7 H7A 109.4 . . ?
C6 C7 H7A 109.4 . . ?
C8 C7 H7B 109.4 . . ?
C6 C7 H7B 109.4 . . ?
H7A C7 H7B 108 . . ?
C3 C8 C7 111.7(3) . . ?
C3 C8 H8A 109.3 . . ?
C7 C8 H8A 109.3 . . ?
C3 C8 H8B 109.3 . . ?
C7 C8 H8B 109.3 . . ?
H8A C8 H8B 107.9 . . ?
C14 C9 C10 111.8(3) . . ?
C14 C9 P1 116.5(3) . . ?
C10 C9 P1 114.8(3) . . ?
C14 C9 H9 104 . . ?
C10 C9 H9 104 . . ?
P1 C9 H9 104 . . ?
C11 C10 C9 112.2(4) . . ?
C11 C10 H10A 109.2 . . ?
C9 C10 H10A 109.2 . . ?
C11 C10 H10B 109.2 . . ?
C9 C10 H10B 109.2 . . ?
H10A C10 H10B 107.9 . . ?
C12 C11 C10 113.8(4) . . ?
C12 C11 H11A 108.8 . . ?
C10 C11 H11A 108.8 . . ?
C12 C11 H11B 108.8 . . ?
C10 C11 H11B 108.8 . . ?
H11A C11 H11B 107.7 . . ?
C11 C12 C13 112.5(4) . . ?
C11 C12 H12A 109.1 . . ?
C13 C12 H12A 109.1 . . ?
C11 C12 H12B 109.1 . . ?
C13 C12 H12B 109.1 . . ?
H12A C12 H12B 107.8 . . ?
C12 C13 C14 111.2(4) . . ?
C12 C13 H13A 109.4 . . ?
C14 C13 H13A 109.4 . . ?
C12 C13 H13B 109.4 . . ?
C14 C13 H13B 109.4 . . ?
H13A C13 H13B 108 . . ?
C9 C14 C13 111.7(3) . . ?
C9 C14 H14A 109.3 . . ?
C13 C14 H14A 109.3 . . ?
C9 C14 H14B 109.3 . . ?
C13 C14 H14B 109.3 . . ?
H14A C14 H14B 107.9 . . ?
C20 C15 C16 108.9(3) . . ?
C20 C15 P1 113.5(3) . . ?
C16 C15 P1 117.5(3) . . ?
C20 C15 H15 105.2 . . ?
C16 C15 H15 105.2 . . ?
P1 C15 H15 105.2 . . ?
C17 C16 C15 109.0(3) . . ?
C17 C16 H16A 109.9 . . ?
C15 C16 H16A 109.9 . . ?
C17 C16 H16B 109.9 . . ?
C15 C16 H16B 109.9 . . ?
H16A C16 H16B 108.3 . . ?
C18 C17 C16 112.9(4) . . ?
C18 C17 H17A 109 . . ?
C16 C17 H17A 109 . . ?
C18 C17 H17B 109 . . ?
C16 C17 H17B 109 . . ?
H17A C17 H17B 107.8 . . ?
C17 C18 C19 111.3(4) . . ?
C17 C18 H18A 109.4 . . ?
C19 C18 H18A 109.4 . . ?
C17 C18 H18B 109.4 . . ?
C19 C18 H18B 109.4 . . ?
H18A C18 H18B 108 . . ?
C20 C19 C18 112.2(4) . . ?
C20 C19 H19A 109.2 . . ?
C18 C19 H19A 109.2 . . ?
C20 C19 H19B 109.2 . . ?
C18 C19 H19B 109.2 . . ?
H19A C19 H19B 107.9 . . ?
C19 C20 C15 110.2(3) . . ?
C19 C20 H20A 109.6 . . ?
C15 C20 H20A 109.6 . . ?
C19 C20 H20B 109.6 . . ?
C15 C20 H20B 109.6 . . ?
H20A C20 H20B 108.1 . . ?
C22 C21 C26 109.4(3) . . ?
C22 C21 P2 112.5(2) . . ?
C26 C21 P2 118.6(3) . . ?
C22 C21 H21 105 . . ?
C26 C21 H21 105 . . ?
P2 C21 H21 105 . . ?
C21 C22 C23 110.0(4) . . ?
C21 C22 H22A 109.7 . . ?
C23 C22 H22A 109.7 . . ?
C21 C22 H22B 109.7 . . ?
C23 C22 H22B 109.7 . . ?
H22A C22 H22B 108.2 . . ?
C24 C23 C22 112.2(4) . . ?
C24 C23 H23A 109.2 . . ?
C22 C23 H23A 109.2 . . ?
C24 C23 H23B 109.2 . . ?
C22 C23 H23B 109.2 . . ?
H23A C23 H23B 107.9 . . ?
C23 C24 C25 111.3(4) . . ?
C23 C24 H24A 109.4 . . ?
C25 C24 H24A 109.4 . . ?
C23 C24 H24B 109.4 . . ?
C25 C24 H24B 109.4 . . ?
H24A C24 H24B 108 . . ?
C24 C25 C26 110.1(4) . . ?
C24 C25 H25A 109.6 . . ?
C26 C25 H25A 109.6 . . ?
C24 C25 H25B 109.6 . . ?
C26 C25 H25B 109.6 . . ?
H25A C25 H25B 108.2 . . ?
C21 C26 C25 109.8(3) . . ?
C21 C26 H26A 109.7 . . ?
C25 C26 H26A 109.7 . . ?
C21 C26 H26B 109.7 . . ?
C25 C26 H26B 109.7 . . ?
H26A C26 H26B 108.2 . . ?
C32 C27 C28 111.8(4) . . ?
C32 C27 P2 118.0(3) . . ?
C28 C27 P2 116.7(3) . . ?
C32 C27 H27 102.4 . . ?
C28 C27 H27 102.4 . . ?
P2 C27 H27 102.4 . . ?
C29 C28 C27 112.7(4) . . ?
C29 C28 H28A 109.1 . . ?
C27 C28 H28A 109.1 . . ?
C29 C28 H28B 109.1 . . ?
C27 C28 H28B 109.1 . . ?
H28A C28 H28B 107.8 . . ?
C30 C29 C28 114.9(4) . . ?
C30 C29 H29A 108.5 . . ?
C28 C29 H29A 108.5 . . ?
C30 C29 H29B 108.5 . . ?
C28 C29 H29B 108.5 . . ?
H29A C29 H29B 107.5 . . ?
C29 C30 C31 110.7(4) . . ?
C29 C30 H30A 109.5 . . ?
C31 C30 H30A 109.5 . . ?
C29 C30 H30B 109.5 . . ?
C31 C30 H30B 109.5 . . ?
H30A C30 H30B 108.1 . . ?
C30 C31 C32 112.7(4) . . ?
C30 C31 H31A 109.1 . . ?
C32 C31 H31A 109.1 . . ?
C30 C31 H31B 109.1 . . ?
C32 C31 H31B 109.1 . . ?
H31A C31 H31B 107.8 . . ?
C27 C32 C31 110.5(4) . . ?
C27 C32 H32A 109.6 . . ?
C31 C32 H32A 109.6 . . ?
C27 C32 H32B 109.6 . . ?
C31 C32 H32B 109.6 . . ?
H32A C32 H32B 108.1 . . ?
C38 C33 C34 110.0(3) . . ?
C38 C33 P2 113.4(3) . . ?
C34 C33 P2 114.2(3) . . ?
C38 C33 H33 106.2 . . ?
C34 C33 H33 106.2 . . ?
P2 C33 H33 106.2 . . ?
C33 C34 C35 110.5(3) . . ?
C33 C34 H34A 109.5 . . ?
C35 C34 H34A 109.5 . . ?
C33 C34 H34B 109.5 . . ?
C35 C34 H34B 109.5 . . ?
H34A C34 H34B 108.1 . . ?
C36 C35 C34 110.8(4) . . ?
C36 C35 H35A 109.5 . . ?
C34 C35 H35A 109.5 . . ?
C36 C35 H35B 109.5 . . ?
C34 C35 H35B 109.5 . . ?
H35A C35 H35B 108.1 . . ?
C37 C36 C35 111.6(5) . . ?
C37 C36 H36A 109.3 . . ?
C35 C36 H36A 109.3 . . ?
C37 C36 H36B 109.3 . . ?
C35 C36 H36B 109.3 . . ?
H36A C36 H36B 108 . . ?
C36 C37 C38 111.8(5) . . ?
C36 C37 H37A 109.3 . . ?
C38 C37 H37A 109.3 . . ?
C36 C37 H37B 109.3 . . ?
C38 C37 H37B 109.3 . . ?
H37A C37 H37B 107.9 . . ?
C33 C38 C37 110.9(3) . . ?
C33 C38 H38A 109.5 . . ?
C37 C38 H38A 109.5 . . ?
C33 C38 H38B 109.5 . . ?
C37 C38 H38B 109.5 . . ?
H38A C38 H38B 108 . . ?

loop_
_geom_bond_atom_site_label_1
_geom_bond_atom_site_label_2
_geom_bond_distance
_geom_bond_site_symmetry_2
_geom_bond_publ_flag
Re1 N12 1.753(17) . ?
Re1 N11 1.768(6) . ?
Re1 N2 2.0935(17) . ?
Re1 Cl22 2.370(6) . ?
Re1 Cl21 2.4129(17) . ?
Re1 Cl1 2.4183(10) . ?
Re1 P1 2.5062(11) . ?
Re1 P2 2.5134(12) . ?
P1 C3 1.857(4) . ?
P1 C15 1.861(3) . ?
P1 C9 1.886(4) . ?
P2 C33 1.858(4) . ?
P2 C27 1.858(4) . ?
P2 C21 1.866(3) . ?
N2 C1 1.149(4) . ?
C1 C2 1.417(5) . ?
C2 H2A 0.96 . ?
C2 H2B 0.96 . ?
C2 H2C 0.96 . ?
N11 O11 1.185(8) . ?
N12 O12 1.25(2) . ?
C3 C8 1.524(6) . ?
C3 C4 1.538(5) . ?
C3 H3 0.98 . ?
C4 C5 1.529(6) . ?
C4 H4A 0.97 . ?
C4 H4B 0.97 . ?
C5 C6 1.536(10) . ?
C5 H5A 0.97 . ?
C5 H5B 0.97 . ?
C6 C7 1.545(6) . ?
C6 H6A 0.97 . ?
C6 H6B 0.97 . ?
C7 C8 1.526(6) . ?
C7 H7A 0.97 . ?
C7 H7B 0.97 . ?
C8 H8A 0.97 . ?
C8 H8B 0.97 . ?
C9 C14 1.490(5) . ?
C9 C10 1.527(6) . ?
C9 H9 0.98 . ?
C10 C11 1.524(7) . ?
C10 H10A 0.97 . ?
C10 H10B 0.97 . ?
C11 C12 1.456(7) . ?
C11 H11A 0.97 . ?
C11 H11B 0.97 . ?
C12 C13 1.535(6) . ?
C12 H12A 0.97 . ?
C12 H12B 0.97 . ?
C13 C14 1.545(6) . ?
C13 H13A 0.97 . ?
C13 H13B 0.97 . ?
C14 H14A 0.97 . ?
C14 H14B 0.97 . ?
C15 C20 1.532(5) . ?
C15 C16 1.558(5) . ?
C15 H15 0.98 . ?
C16 C17 1.527(6) . ?
C16 H16A 0.97 . ?
C16 H16B 0.97 . ?
C17 C18 1.503(7) . ?
C17 H17A 0.97 . ?
C17 H17B 0.97 . ?
C18 C19 1.534(7) . ?
C18 H18A 0.97 . ?
C18 H18B 0.97 . ?
C19 C20 1.519(5) . ?
C19 H19A 0.97 . ?
C19 H19B 0.97 . ?
C20 H20A 0.97 . ?
C20 H20B 0.97 . ?
C21 C22 1.531(6) . ?
C21 C26 1.534(5) . ?
C21 H21 0.98 . ?
C22 C23 1.532(6) . ?
C22 H22A 0.97 . ?
C22 H22B 0.97 . ?
C23 C24 1.518(7) . ?
C23 H23A 0.97 . ?
C23 H23B 0.97 . ?
C24 C25 1.521(7) . ?
C24 H24A 0.97 . ?
C24 H24B 0.97 . ?
C25 C26 1.559(6) . ?
C25 H25A 0.97 . ?
C25 H25B 0.97 . ?
C26 H26A 0.97 . ?
C26 H26B 0.97 . ?
C27 C32 1.508(6) . ?
C27 C28 1.521(6) . ?
C27 H27 0.98 . ?
C28 C29 1.504(6) . ?
C28 H28A 0.97 . ?
C28 H28B 0.97 . ?
C29 C30 1.500(7) . ?
C29 H29A 0.97 . ?
C29 H29B 0.97 . ?
C30 C31 1.511(7) . ?
C30 H30A 0.97 . ?
C30 H30B 0.97 . ?
C31 C32 1.535(6) . ?
C31 H31A 0.97 . ?
C31 H31B 0.97 . ?
C32 H32A 0.97 . ?
C32 H32B 0.97 . ?
C33 C38 1.533(5) . ?
C33 C34 1.537(5) . ?
C33 H33 0.98 . ?
C34 C35 1.538(6) . ?
C34 H34A 0.97 . ?
C34 H34B 0.97 . ?
C35 C36 1.527(7) . ?
C35 H35A 0.97 . ?
C35 H35B 0.97 . ?
C36 C37 1.496(11) . ?
C36 H36A 0.97 . ?
C36 H36B 0.97 . ?
C37 C38 1.536(6) . ?
C37 H37A 0.97 . ?
C37 H37B 0.97 . ?
C38 H38A 0.97 . ?
C38 H38B 0.97 . ?
